data_7018074
loop_
_publ_author_name
'Tiong, Pei Jen'
'Nova, Ainara'
'Schwarz, Andrew D.'
'Selby, Jonathan D.'
'Clot, Eric'
'Mountford, Philip'

_publ_section_title
;
 Site selectivity and reversibility in the reactions of titanium
 hydrazides with Si-H, Si-X, C-X and H(+) reagents: Ti[double bond, length
 as m-dash]N(\a) 1,2-silane addition, N(\b) alkylation, N(\a) protonation
 and \s-bond metathesis.
;
_journal_issue 8
_journal_name_full 'Dalton transactions (Cambridge, England : 2003)'
_journal_page_first 2277
_journal_page_last 2288
_journal_paper_doi 10.1039/c2dt12359b
_journal_volume 41
_journal_year 2012
_chemical_formula_moiety 'C26 H45 Cl1 N4 Si1 Ti1'
_chemical_formula_sum 'C26 H45 Cl N4 Si Ti'
_chemical_formula_weight 525.11
_chemical_name_systematic
;
Cp*Ti{MeC(NiPr)2}(Cl){N(NMe2)SiH2Ph}
;
_space_group_IT_number 2
_symmetry_cell_setting triclinic
_symmetry_space_group_name_Hall '-P 1'
_symmetry_space_group_name_H-M 'P -1'
_atom_sites_solution_hydrogens geom
_atom_sites_solution_primary direct
_cell_angle_alpha 94.6300(11)
_cell_angle_beta 99.7244(13)
_cell_angle_gamma 114.5284(13)
_cell_formula_units_Z 2
_cell_length_a 9.8784(2)
_cell_length_b 10.3809(3)
_cell_length_c 15.6151(4)
_cell_measurement_reflns_used 5873
_cell_measurement_temperature 150
_cell_measurement_theta_max 27
_cell_measurement_theta_min 5
_cell_volume 1415.38(6)
_computing_cell_refinement 'DENZO/SCALEPACK (Otwinowski & Minor, 1997)'
_computing_data_collection 'COLLECT (Nonius, 1997-2001).'
_computing_data_reduction 'DENZO/SCALEPACK (Otwinowski & Minor, 1997)'
_computing_molecular_graphics 'CAMERON (Watkin et al., 1996)'
_computing_publication_material 'CRYSTALS (Betteridge et al., 2003)'
_computing_structure_refinement 'CRYSTALS (Betteridge et al., 2003)'
_computing_structure_solution 'SIR92 (Altomare et al., 1994)'
_diffrn_ambient_temperature 150
_diffrn_measured_fraction_theta_full 0.990
_diffrn_measured_fraction_theta_max 0.983
_diffrn_measurement_device 'Nonius KappaCCD'
_diffrn_measurement_device_type Area
_diffrn_measurement_method \w
_diffrn_radiation_monochromator graphite
_diffrn_radiation_type 'Mo K\a'
_diffrn_radiation_wavelength 0.71073
_diffrn_reflns_av_R_equivalents 0.045
_diffrn_reflns_limit_h_max 12
_diffrn_reflns_limit_h_min -10
_diffrn_reflns_limit_k_max 13
_diffrn_reflns_limit_k_min -13
_diffrn_reflns_limit_l_max 20
_diffrn_reflns_limit_l_min -20
_diffrn_reflns_number 11308
_diffrn_reflns_theta_full 25.554
_diffrn_reflns_theta_max 27.478
_diffrn_reflns_theta_min 5.125
_diffrn_standards_number 0
_exptl_absorpt_coefficient_mu 0.460
_exptl_absorpt_correction_T_max 0.98
_exptl_absorpt_correction_T_min 0.98
_exptl_absorpt_correction_type multi-scan
_exptl_absorpt_process_details 'DENZO/SCALEPACK (Otwinowski & Minor, 1997)'
_exptl_crystal_colour orange
_exptl_crystal_density_diffrn 1.232
_exptl_crystal_density_method 'not measured'
_exptl_crystal_description prism
_exptl_crystal_F_000 564
_exptl_crystal_size_max 0.10
_exptl_crystal_size_mid 0.05
_exptl_crystal_size_min 0.05
_refine_diff_density_max 0.44
_refine_diff_density_min -0.42
_refine_ls_extinction_method None
_refine_ls_goodness_of_fit_ref 1.0956
_refine_ls_hydrogen_treatment mixed
_refine_ls_matrix_type full
_refine_ls_number_parameters 306
_refine_ls_number_reflns 3817
_refine_ls_number_restraints 0
_refine_ls_R_factor_all 0.0994
_refine_ls_R_factor_gt 0.0559
_refine_ls_shift/su_max 0.000408
_refine_ls_structure_factor_coef F
_refine_ls_weighting_details
;
Method, part 1, Chebychev polynomial, (Watkin, 1994, Prince, 1982)
[weight] = 1.0/[A~0~*T~0~(x)+A~1~*T~1~(x) ... +A~n-1~]*T~n-1~(x)]
where A~i~ are the Chebychev coefficients listed below and x= Fcalc/Fmax
Method = Robust Weighting (Prince, 1982)
W = [weight] * [1-(deltaF/6*sigmaF)^2^]^2^
A~i~ are:
0.993 0.560 0.687
;
_refine_ls_weighting_scheme calc
_refine_ls_wR_factor_all 0.0858
_refine_ls_wR_factor_gt 0.0585
_refine_ls_wR_factor_ref 0.0548
_reflns_limit_h_max 12
_reflns_limit_h_min -12
_reflns_limit_k_max 13
_reflns_limit_k_min -13
_reflns_limit_l_max 20
_reflns_limit_l_min 0
_reflns_number_gt 4276
_reflns_number_total 6390
_reflns_threshold_expression I>2.0\s(I)
_oxford_diffrn_Wilson_B_factor 2.05
_oxford_diffrn_Wilson_scale 7.36
_oxford_refine_ls_r_factor_ref 0.0481
_oxford_refine_ls_scale 0.3741(8)
_oxford_reflns_number_all 6390
_oxford_reflns_threshold_expression_ref I>3.0\s(I)
_cod_data_source_file c2dt12359b.txt
_cod_data_source_block COMPOUND_4
_cod_depositor_comments
;
The following automatic conversions were performed:

'_symmetry_cell_setting' value 'Triclinic' changed to 'triclinic'
according to /home/saulius/struct/CIF-dictionaries/cif_core.dic
dictionary named 'cif_core.dic' version 2.4.1 from 2010-06-29.

Automatic conversion script
Id: cif_fix_values 1715 2011-07-08 13:25:40Z adriana 
;
_cod_original_sg_symbol_H-M 'P -1 '
_cod_original_formula_sum 'C26 H45 Cl1 N4 Si1 Ti1'
_cod_database_code 7018074

loop_
_symmetry_equiv_pos_as_xyz
x,y,z
-x,-y,-z

loop_
_atom_site_label
_atom_site_type_symbol
_atom_site_fract_x
_atom_site_fract_y
_atom_site_fract_z
_atom_site_U_iso_or_equiv
_atom_site_occupancy
_atom_site_adp_type
_atom_site_refinement_flags_posn
Ti1 Ti 0.84365(6) 0.26964(5) 0.74493(3) 0.0213 1.0000 Uani .
Cl1 Cl 0.78253(9) 0.39942(8) 0.85865(5) 0.0306 1.0000 Uani .
Si1 Si 0.86914(10) -0.03551(9) 0.82763(6) 0.0303 1.0000 Uani .
N1 N 0.8840(3) 0.1320(2) 0.80866(16) 0.0243 1.0000 Uani .
N2 N 1.0034(3) 0.2627(3) 0.86126(16) 0.0261 1.0000 Uani .
N3 N 0.9941(3) 0.4828(3) 0.73132(16) 0.0254 1.0000 Uani .
N4 N 1.0305(3) 0.3029(3) 0.67368(16) 0.0240 1.0000 Uani .
C1 C 0.9873(4) 0.2786(4) 0.9537(2) 0.0359 1.0000 Uani .
C2 C 1.1622(4) 0.2879(4) 0.8626(2) 0.0336 1.0000 Uani .
C3 C 0.7227(3) -0.1351(3) 0.8900(2) 0.0280 1.0000 Uani .
C4 C 0.6633(4) -0.0700(4) 0.9462(2) 0.0386 1.0000 Uani .
C5 C 0.5543(4) -0.1518(4) 0.9897(3) 0.0429 1.0000 Uani .
C6 C 0.5010(4) -0.2996(4) 0.9777(3) 0.0411 1.0000 Uani .
C7 C 0.5577(4) -0.3654(4) 0.9230(2) 0.0388 1.0000 Uani .
C8 C 0.6679(4) -0.2839(3) 0.8799(2) 0.0327 1.0000 Uani .
C9 C 1.0910(3) 0.4442(3) 0.70025(19) 0.0245 1.0000 Uani .
C10 C 1.2532(4) 0.5449(3) 0.6996(2) 0.0307 1.0000 Uani .
C11 C 1.0247(4) 0.6302(3) 0.7669(2) 0.0291 1.0000 Uani .
C12 C 1.1498(4) 0.6963(4) 0.8512(2) 0.0412 1.0000 Uani .
C13 C 1.0500(5) 0.7281(4) 0.6972(3) 0.0401 1.0000 Uani .
C14 C 1.1248(4) 0.2410(3) 0.6389(2) 0.0280 1.0000 Uani .
C15 C 1.1287(5) 0.2587(4) 0.5428(2) 0.0413 1.0000 Uani .
C16 C 1.0743(4) 0.0839(3) 0.6481(2) 0.0339 1.0000 Uani .
C17 C 0.6820(3) 0.1094(3) 0.6043(2) 0.0294 1.0000 Uani .
C18 C 0.6015(4) 0.0645(3) 0.6707(2) 0.0340 1.0000 Uani .
C19 C 0.5661(3) 0.1748(4) 0.7031(2) 0.0362 1.0000 Uani .
C20 C 0.6273(4) 0.2905(4) 0.6572(2) 0.0337 1.0000 Uani .
C21 C 0.7014(4) 0.2519(3) 0.5972(2) 0.0303 1.0000 Uani .
C22 C 0.7093(4) 0.0133(4) 0.5403(3) 0.0484 1.0000 Uani .
C23 C 0.5331(5) -0.0848(4) 0.6914(3) 0.0541 1.0000 Uani .
C24 C 0.4638(4) 0.1597(6) 0.7664(3) 0.0598 1.0000 Uani .
C25 C 0.6085(5) 0.4265(5) 0.6647(3) 0.0562 1.0000 Uani .
C26 C 0.7724(5) 0.3385(4) 0.5312(2) 0.0462 1.0000 Uani .
H1 H 0.830(5) -0.126(5) 0.747(3) 0.060(13) 1.0000 Uiso .
H2 H 1.007(4) -0.021(4) 0.869(2) 0.039(10) 1.0000 Uiso .
H11 H 1.0680 0.3658 0.9863 0.0432 1.0000 Uiso R
H12 H 0.9915 0.2000 0.9793 0.0432 1.0000 Uiso R
H13 H 0.8922 0.2803 0.9549 0.0432 1.0000 Uiso R
H21 H 1.2303 0.3769 0.8993 0.0400 1.0000 Uiso R
H22 H 1.1798 0.2124 0.8849 0.0400 1.0000 Uiso R
H23 H 1.1789 0.2907 0.8044 0.0400 1.0000 Uiso R
H41 H 0.6983 0.0312 0.9544 0.0461 1.0000 Uiso R
H51 H 0.5162 -0.1061 1.0279 0.0513 1.0000 Uiso R
H61 H 0.4256 -0.3553 1.0072 0.0487 1.0000 Uiso R
H71 H 0.5212 -0.4668 0.9147 0.0464 1.0000 Uiso R
H81 H 0.7068 -0.3304 0.8427 0.0389 1.0000 Uiso R
H101 H 1.3193 0.5165 0.7363 0.0356 1.0000 Uiso R
H102 H 1.2770 0.6413 0.7225 0.0356 1.0000 Uiso R
H103 H 1.2722 0.5402 0.6421 0.0356 1.0000 Uiso R
H111 H 0.9337 0.6230 0.7832 0.0348 1.0000 Uiso R
H121 H 1.1638 0.7910 0.8704 0.0496 1.0000 Uiso R
H122 H 1.1207 0.6396 0.8956 0.0496 1.0000 Uiso R
H123 H 1.2426 0.6992 0.8400 0.0496 1.0000 Uiso R
H131 H 1.0695 0.8218 0.7234 0.0484 1.0000 Uiso R
H132 H 1.1349 0.7325 0.6745 0.0484 1.0000 Uiso R
H133 H 0.9614 0.6911 0.6507 0.0484 1.0000 Uiso R
H141 H 1.2264 0.2930 0.6728 0.0334 1.0000 Uiso R
H151 H 1.1901 0.2179 0.5227 0.0498 1.0000 Uiso R
H152 H 1.1705 0.3580 0.5387 0.0498 1.0000 Uiso R
H153 H 1.0279 0.2114 0.5074 0.0498 1.0000 Uiso R
H161 H 1.1380 0.0492 0.6249 0.0403 1.0000 Uiso R
H162 H 1.0817 0.0751 0.7086 0.0403 1.0000 Uiso R
H163 H 0.9715 0.0293 0.6166 0.0403 1.0000 Uiso R
H221 H 0.7661 0.0686 0.5021 0.0587 1.0000 Uiso R
H222 H 0.7652 -0.0306 0.5714 0.0587 1.0000 Uiso R
H223 H 0.6144 -0.0588 0.5067 0.0587 1.0000 Uiso R
H231 H 0.4852 -0.0858 0.7394 0.0651 1.0000 Uiso R
H232 H 0.6111 -0.1152 0.7067 0.0651 1.0000 Uiso R
H233 H 0.4595 -0.1480 0.6412 0.0651 1.0000 Uiso R
H241 H 0.4567 0.2474 0.7789 0.0731 1.0000 Uiso R
H242 H 0.5051 0.1372 0.8194 0.0731 1.0000 Uiso R
H243 H 0.3651 0.0849 0.7409 0.0731 1.0000 Uiso R
H251 H 0.6613 0.4854 0.6264 0.0672 1.0000 Uiso R
H252 H 0.6493 0.4761 0.7237 0.0672 1.0000 Uiso R
H253 H 0.5032 0.4045 0.6486 0.0672 1.0000 Uiso R
H261 H 0.7717 0.4298 0.5405 0.0557 1.0000 Uiso R
H262 H 0.8747 0.3510 0.5377 0.0557 1.0000 Uiso R
H263 H 0.7160 0.2897 0.4735 0.0557 1.0000 Uiso R

loop_
_atom_site_aniso_label
_atom_site_aniso_U_11
_atom_site_aniso_U_22
_atom_site_aniso_U_33
_atom_site_aniso_U_23
_atom_site_aniso_U_13
_atom_site_aniso_U_12
Ti1 0.0195(3) 0.0207(3) 0.0201(3) 0.00161(19) 0.00272(19) 0.0063(2)
Cl1 0.0304(4) 0.0325(4) 0.0276(4) -0.0007(3) 0.0080(3) 0.0128(3)
Si1 0.0306(5) 0.0252(4) 0.0391(5) 0.0093(4) 0.0141(4) 0.0128(4)
N1 0.0226(12) 0.0221(12) 0.0223(12) 0.0014(9) 0.0036(9) 0.0052(10)
N2 0.0261(13) 0.0226(12) 0.0227(12) 0.0011(9) 0.0005(10) 0.0063(10)
N3 0.0262(13) 0.0225(12) 0.0247(12) 0.0010(9) 0.0071(10) 0.0079(10)
N4 0.0246(12) 0.0218(11) 0.0255(12) 0.0031(9) 0.0066(10) 0.0097(10)
C1 0.045(2) 0.0385(18) 0.0204(15) 0.0034(13) 0.0019(13) 0.0166(15)
C2 0.0244(15) 0.0354(17) 0.0333(17) 0.0068(13) -0.0022(13) 0.0087(13)
C3 0.0273(15) 0.0285(15) 0.0284(15) 0.0059(12) 0.0052(12) 0.0125(13)
C4 0.0404(19) 0.0362(18) 0.045(2) 0.0125(15) 0.0199(16) 0.0178(15)
C5 0.049(2) 0.048(2) 0.044(2) 0.0190(17) 0.0226(17) 0.0271(18)
C6 0.0314(17) 0.048(2) 0.047(2) 0.0250(17) 0.0114(15) 0.0162(16)
C7 0.0358(18) 0.0300(16) 0.0406(19) 0.0103(14) 0.0023(15) 0.0066(14)
C8 0.0345(17) 0.0260(15) 0.0353(17) 0.0050(13) 0.0059(14) 0.0117(13)
C9 0.0257(14) 0.0255(14) 0.0213(13) 0.0065(11) 0.0073(11) 0.0090(12)
C10 0.0273(15) 0.0234(14) 0.0387(18) 0.0046(12) 0.0113(13) 0.0071(12)
C11 0.0345(16) 0.0212(14) 0.0340(16) 0.0033(12) 0.0104(13) 0.0138(12)
C12 0.048(2) 0.0322(17) 0.0334(18) -0.0065(14) 0.0060(15) 0.0109(16)
C13 0.051(2) 0.0283(16) 0.047(2) 0.0119(15) 0.0157(17) 0.0201(16)
C14 0.0283(15) 0.0288(15) 0.0281(15) 0.0026(12) 0.0086(12) 0.0131(12)
C15 0.053(2) 0.0378(18) 0.0359(18) 0.0036(15) 0.0199(16) 0.0195(17)
C16 0.0355(18) 0.0283(16) 0.0397(18) 0.0007(13) 0.0089(14) 0.0164(14)
C17 0.0257(15) 0.0304(15) 0.0241(15) -0.0044(12) -0.0056(12) 0.0103(13)
C18 0.0260(16) 0.0308(16) 0.0310(16) 0.0050(13) -0.0003(13) 0.0013(13)
C19 0.0168(14) 0.052(2) 0.0282(16) -0.0012(14) -0.0023(12) 0.0079(14)
C20 0.0263(15) 0.0392(17) 0.0330(17) -0.0014(13) -0.0043(13) 0.0172(14)
C21 0.0265(15) 0.0319(16) 0.0235(15) 0.0026(12) -0.0048(12) 0.0084(13)
C22 0.0354(19) 0.052(2) 0.045(2) -0.0168(17) -0.0049(16) 0.0157(17)
C23 0.036(2) 0.039(2) 0.057(2) 0.0135(17) -0.0111(17) -0.0060(16)
C24 0.0248(18) 0.089(3) 0.047(2) -0.003(2) 0.0093(16) 0.0082(19)
C25 0.056(3) 0.057(2) 0.059(3) -0.006(2) -0.011(2) 0.041(2)
C26 0.045(2) 0.046(2) 0.0341(19) 0.0130(16) -0.0003(16) 0.0094(17)

loop_
_atom_type_symbol
_atom_type_scat_dispersion_real
_atom_type_scat_dispersion_imag
_atom_type_scat_Cromer_Mann_a1
_atom_type_scat_Cromer_Mann_b1
_atom_type_scat_Cromer_Mann_a2
_atom_type_scat_Cromer_Mann_b2
_atom_type_scat_Cromer_Mann_a3
_atom_type_scat_Cromer_Mann_b3
_atom_type_scat_Cromer_Mann_a4
_atom_type_scat_Cromer_Mann_b4
_atom_type_scat_Cromer_Mann_c
_atom_type_scat_source
C 0.0033 0.0016 2.3100 20.8439 1.0200 10.2075 1.5886 0.5687 0.8650 51.6512 0.2156 'International Tables Vol C 4.2.6.8 and 6.1.1.4'
H 0.0000 0.0000 0.4930 10.5109 0.3229 26.1257 0.1402 3.1424 0.0408 57.7998 0.0030 'International Tables Vol C 4.2.6.8 and 6.1.1.4'
N 0.0061 0.0033 12.2126 0.0057 3.1322 9.8933 2.0125 28.9975 1.1663 0.5826 -11.5290 'International Tables Vol C 4.2.6.8 and 6.1.1.4'
Cl 0.1484 0.1585 11.4604 0.0104 7.1964 1.1662 6.2556 18.5194 1.6455 47.7784 -9.5574 'International Tables Vol C 4.2.6.8 and 6.1.1.4'
Si 0.0817 0.0704 6.2915 2.4386 3.0353 32.3337 1.9891 0.6785 1.5410 81.6937 1.1407 'International Tables Vol C 4.2.6.8 and 6.1.1.4'
Ti 0.2776 0.4457 9.7595 7.8508 7.3558 0.5000 1.6991 35.6338 1.9021 116.1050 1.2807 'International Tables Vol C 4.2.6.8 and 6.1.1.4'

loop_
_geom_angle_atom_site_label_1
_geom_angle_atom_site_label_2
_geom_angle_atom_site_label_3
_geom_angle
_geom_angle_publ_flag
Cl1 Ti1 N1 100.95(8) yes
Cl1 Ti1 N2 81.54(7) yes
N1 Ti1 N2 39.72(9) yes
Cl1 Ti1 N3 82.68(7) yes
N1 Ti1 N3 130.54(10) yes
N2 Ti1 N3 93.99(9) yes
Cl1 Ti1 N4 139.68(7) yes
N1 Ti1 N4 92.88(10) yes
N2 Ti1 N4 85.74(9) yes
N3 Ti1 N4 60.16(9) yes
Cl1 Ti1 C17 130.81(8) yes
N1 Ti1 C17 99.81(10) yes
N2 Ti1 C17 137.07(10) yes
N3 Ti1 C17 114.84(10) yes
N4 Ti1 C17 82.53(10) yes
Cl1 Ti1 C18 105.92(9) yes
N1 Ti1 C18 85.35(11) yes
N2 Ti1 C18 124.02(10) yes
N3 Ti1 C18 141.64(11) yes
N4 Ti1 C18 112.86(11) yes
Cl1 Ti1 C19 76.22(8) yes
N1 Ti1 C19 105.82(12) yes
N2 Ti1 C19 133.30(11) yes
N3 Ti1 C19 122.60(12) yes
N4 Ti1 C19 135.76(10) yes
Cl1 Ti1 C20 80.17(8) yes
N1 Ti1 C20 138.77(11) yes
N2 Ti1 C20 160.39(11) yes
N3 Ti1 C20 90.66(11) yes
N4 Ti1 C20 112.95(11) yes
Cl1 Ti1 C21 112.59(8) yes
N1 Ti1 C21 133.49(10) yes
N2 Ti1 C21 165.74(10) yes
N3 Ti1 C21 86.31(10) yes
N4 Ti1 C21 82.04(10) yes
C17 Ti1 C18 33.03(11) yes
C17 Ti1 C19 55.31(11) yes
C18 Ti1 C19 33.45(12) yes
C17 Ti1 C20 55.54(11) yes
C18 Ti1 C20 55.63(12) yes
C19 Ti1 C20 33.75(12) yes
C17 Ti1 C21 33.70(11) yes
C18 Ti1 C21 55.65(11) yes
C19 Ti1 C21 55.89(11) yes
C20 Ti1 C21 33.61(11) yes
N1 Si1 C3 116.44(13) yes
N1 Si1 H1 109.5(19) no
C3 Si1 H1 105.4(18) no
N1 Si1 H2 109.0(16) no
C3 Si1 H2 109.7(16) no
H1 Si1 H2 106(2) no
Si1 N1 Ti1 156.97(15) yes
Si1 N1 N2 121.62(19) yes
Ti1 N1 N2 80.84(15) yes
N1 N2 Ti1 59.45(13) yes
N1 N2 C1 111.9(2) yes
Ti1 N2 C1 125.1(2) yes
N1 N2 C2 117.2(2) yes
Ti1 N2 C2 124.2(2) yes
C1 N2 C2 108.1(2) yes
Ti1 N3 C9 94.90(18) yes
Ti1 N3 C11 136.6(2) yes
C9 N3 C11 125.7(2) yes
Ti1 N4 C9 90.78(17) yes
Ti1 N4 C14 146.75(19) yes
C9 N4 C14 118.7(2) yes
N2 C1 H11 109.4 no
N2 C1 H12 109.5 no
H11 C1 H12 109.5 no
N2 C1 H13 109.5 no
H11 C1 H13 109.5 no
H12 C1 H13 109.5 no
N2 C2 H21 109.4 no
N2 C2 H22 109.4 no
H21 C2 H22 109.5 no
N2 C2 H23 109.5 no
H21 C2 H23 109.5 no
H22 C2 H23 109.5 no
Si1 C3 C4 124.5(2) yes
Si1 C3 C8 118.0(2) yes
C4 C3 C8 117.5(3) yes
C3 C4 C5 120.9(3) yes
C3 C4 H41 119.5 no
C5 C4 H41 119.7 no
C4 C5 C6 120.4(4) yes
C4 C5 H51 119.8 no
C6 C5 H51 119.9 no
C5 C6 C7 119.7(3) yes
C5 C6 H61 120.1 no
C7 C6 H61 120.2 no
C6 C7 C8 120.1(3) yes
C6 C7 H71 119.9 no
C8 C7 H71 120.0 no
C3 C8 C7 121.4(3) yes
C3 C8 H81 119.2 no
C7 C8 H81 119.4 no
N4 C9 N3 111.6(3) yes
N4 C9 C10 123.5(3) yes
N3 C9 C10 124.9(3) yes
C9 C10 H101 108.0 no
C9 C10 H102 111.6 no
H101 C10 H102 108.0 no
C9 C10 H103 111.7 no
H101 C10 H103 108.0 no
H102 C10 H103 109.5 no
N3 C11 C12 113.9(3) yes
N3 C11 C13 112.5(3) yes
C12 C11 C13 112.5(3) yes
N3 C11 H111 105.7 no
C12 C11 H111 105.8 no
C13 C11 H111 105.7 no
C11 C12 H121 109.4 no
C11 C12 H122 109.3 no
H121 C12 H122 109.5 no
C11 C12 H123 109.6 no
H121 C12 H123 109.5 no
H122 C12 H123 109.5 no
C11 C13 H131 109.3 no
C11 C13 H132 109.5 no
H131 C13 H132 109.5 no
C11 C13 H133 109.6 no
H131 C13 H133 109.5 no
H132 C13 H133 109.5 no
N4 C14 C15 111.8(3) yes
N4 C14 C16 112.7(2) yes
C15 C14 C16 110.0(3) yes
N4 C14 H141 107.4 no
C15 C14 H141 107.3 no
C16 C14 H141 107.3 no
C14 C15 H151 109.5 no
C14 C15 H152 109.4 no
H151 C15 H152 109.5 no
C14 C15 H153 109.5 no
H151 C15 H153 109.5 no
H152 C15 H153 109.5 no
C14 C16 H161 109.5 no
C14 C16 H162 109.5 no
H161 C16 H162 109.5 no
C14 C16 H163 109.4 no
H161 C16 H163 109.5 no
H162 C16 H163 109.5 no
Ti1 C17 C18 72.49(17) yes
Ti1 C17 C21 71.50(16) yes
C18 C17 C21 107.6(3) yes
Ti1 C17 C22 131.8(2) yes
C18 C17 C22 124.9(3) yes
C21 C17 C22 126.1(3) yes
Ti1 C18 C17 74.48(17) yes
Ti1 C18 C19 72.72(17) yes
C17 C18 C19 108.6(3) yes
Ti1 C18 C23 128.9(2) yes
C17 C18 C23 126.6(4) yes
C19 C18 C23 123.5(3) yes
Ti1 C19 C18 73.84(18) yes
Ti1 C19 C20 72.89(18) yes
C18 C19 C20 107.8(3) yes
Ti1 C19 C24 125.0(2) yes
C18 C19 C24 124.3(4) yes
C20 C19 C24 127.5(4) yes
Ti1 C20 C19 73.37(18) yes
Ti1 C20 C21 73.31(17) yes
C19 C20 C21 108.1(3) yes
Ti1 C20 C25 122.6(2) yes
C19 C20 C25 126.9(3) yes
C21 C20 C25 124.8(3) yes
Ti1 C21 C17 74.80(17) yes
Ti1 C21 C20 73.07(17) yes
C17 C21 C20 107.8(3) yes
Ti1 C21 C26 123.0(2) yes
C17 C21 C26 126.0(3) yes
C20 C21 C26 125.9(3) yes
C17 C22 H221 109.2 no
C17 C22 H222 109.6 no
H221 C22 H222 109.5 no
C17 C22 H223 109.7 no
H221 C22 H223 109.5 no
H222 C22 H223 109.5 no
C18 C23 H231 109.6 no
C18 C23 H232 109.5 no
H231 C23 H232 109.5 no
C18 C23 H233 109.3 no
H231 C23 H233 109.5 no
H232 C23 H233 109.5 no
C19 C24 H241 109.5 no
C19 C24 H242 109.4 no
H241 C24 H242 109.5 no
C19 C24 H243 109.5 no
H241 C24 H243 109.5 no
H242 C24 H243 109.5 no
C20 C25 H251 109.3 no
C20 C25 H252 109.5 no
H251 C25 H252 109.5 no
C20 C25 H253 109.6 no
H251 C25 H253 109.5 no
H252 C25 H253 109.5 no
C21 C26 H261 109.5 no
C21 C26 H262 109.5 no
H261 C26 H262 109.5 no
C21 C26 H263 109.4 no
H261 C26 H263 109.5 no
H262 C26 H263 109.5 no

loop_
_geom_bond_atom_site_label_1
_geom_bond_atom_site_label_2
_geom_bond_distance
_geom_bond_publ_flag
Ti1 Cl1 2.4463(9) yes
Ti1 N1 1.939(3) yes
Ti1 N2 2.223(3) yes
Ti1 N3 2.145(2) yes
Ti1 N4 2.234(2) yes
Ti1 C17 2.482(3) yes
Ti1 C18 2.457(3) yes
Ti1 C19 2.442(3) yes
Ti1 C20 2.436(3) yes
Ti1 C21 2.439(3) yes
Si1 N1 1.737(3) yes
Si1 C3 1.872(3) yes
Si1 H1 1.40(5) no
Si1 H2 1.35(4) no
N1 N2 1.439(3) yes
N2 C1 1.483(4) yes
N2 C2 1.476(4) yes
N3 C9 1.325(4) yes
N3 C11 1.471(4) yes
N4 C9 1.331(4) yes
N4 C14 1.478(4) yes
C1 H11 0.950 no
C1 H12 0.950 no
C1 H13 0.950 no
C2 H21 0.950 no
C2 H22 0.950 no
C2 H23 0.950 no
C3 C4 1.407(5) yes
C3 C8 1.393(4) yes
C4 C5 1.386(5) yes
C4 H41 0.950 no
C5 C6 1.384(6) yes
C5 H51 0.950 no
C6 C7 1.377(6) yes
C6 H61 0.950 no
C7 C8 1.389(5) yes
C7 H71 0.950 no
C8 H81 0.950 no
C9 C10 1.509(4) yes
C10 H101 0.950 no
C10 H102 0.950 no
C10 H103 0.950 no
C11 C12 1.526(5) yes
C11 C13 1.530(5) yes
C11 H111 0.950 no
C12 H121 0.950 no
C12 H122 0.950 no
C12 H123 0.950 no
C13 H131 0.950 no
C13 H132 0.950 no
C13 H133 0.950 no
C14 C15 1.532(5) yes
C14 C16 1.522(4) yes
C14 H141 0.950 no
C15 H151 0.950 no
C15 H152 0.950 no
C15 H153 0.950 no
C16 H161 0.950 no
C16 H162 0.950 no
C16 H163 0.950 no
C17 C18 1.404(5) yes
C17 C21 1.427(5) yes
C17 C22 1.489(5) yes
C18 C19 1.410(5) yes
C18 C23 1.500(5) yes
C19 C20 1.416(5) yes
C19 C24 1.500(5) yes
C20 C21 1.410(5) yes
C20 C25 1.497(5) yes
C21 C26 1.494(5) yes
C22 H221 0.950 no
C22 H222 0.950 no
C22 H223 0.950 no
C23 H231 0.950 no
C23 H232 0.950 no
C23 H233 0.950 no
C24 H241 0.950 no
C24 H242 0.950 no
C24 H243 0.950 no
C25 H251 0.950 no
C25 H252 0.950 no
C25 H253 0.950 no
C26 H261 0.950 no
C26 H262 0.950 no
C26 H263 0.950 no
